data_4325784
loop_
_publ_author_name
'Miao Du'
'Zhi-Hui Zhang'
'Cheng-Peng Li'
'Jordi Ribas-Ari\~no'
'N\'uria Aliaga-Alcalde'
'Joan Ribas'

_publ_section_title
;
 A 3D CuII Coordination Framework with \m4-/\m2-Oxalato Anions and a Bent
 Dipyridyl Coligand: Unique Zeolite-Type NiP2 Topological Network and
 Magnetic Properties
;
_journal_name_full 'Inorganic Chemistry'
_journal_page_first 6850
_journal_page_last 6852
_journal_paper_doi 10.1021/ic200711e
_journal_volume 50
_journal_year 2011
_chemical_formula_sum 'C16 H16 Cu2 N4 O13'
_chemical_formula_weight 599.43
_chemical_name_systematic
; 
 ? 
;
_space_group_IT_number 15
_symmetry_cell_setting monoclinic
_symmetry_space_group_name_Hall '-C 2yc'
_symmetry_space_group_name_H-M 'C 1 2/c 1'
_atom_sites_solution_hydrogens geom
_atom_sites_solution_primary direct
_atom_sites_solution_secondary difmap
_audit_creation_method SHELXL-97
_cell_angle_alpha 90.00
_cell_angle_beta 105.891(2)
_cell_angle_gamma 90.00
_cell_formula_units_Z 4
_cell_length_a 29.810(4)
_cell_length_b 9.1745(12)
_cell_length_c 8.3049(11)
_cell_measurement_reflns_used 2308
_cell_measurement_temperature 294(2)
_cell_measurement_theta_max 26.92
_cell_measurement_theta_min 2.33
_cell_volume 2184.5(5)
_computing_cell_refinement 'Bruker APEX II'
_computing_data_collection 'Bruker APEX II'
_computing_data_reduction 'Bruker SAINT'
_computing_molecular_graphics 'Bruker SHELXTL'
_computing_publication_material 'Bruker SHELXTL'
_computing_structure_refinement 'SHELXL-97 (Sheldrick, 1997)'
_computing_structure_solution 'SHELXS-97 (Sheldrick, 1990)'
_diffrn_ambient_temperature 294(2)
_diffrn_measured_fraction_theta_full 0.990
_diffrn_measured_fraction_theta_max 0.990
_diffrn_measurement_device_type 'APEX II CCD area detector'
_diffrn_measurement_method 'phi and omega scans'
_diffrn_radiation_monochromator graphite
_diffrn_radiation_source 'fine-focus sealed tube'
_diffrn_radiation_type MoK\a
_diffrn_radiation_wavelength 0.71073
_diffrn_reflns_av_R_equivalents 0.0240
_diffrn_reflns_av_sigmaI/netI 0.0270
_diffrn_reflns_limit_h_max 34
_diffrn_reflns_limit_h_min -35
_diffrn_reflns_limit_k_max 9
_diffrn_reflns_limit_k_min -10
_diffrn_reflns_limit_l_max 8
_diffrn_reflns_limit_l_min -9
_diffrn_reflns_number 5610
_diffrn_reflns_theta_full 25.00
_diffrn_reflns_theta_max 25.00
_diffrn_reflns_theta_min 2.33
_exptl_absorpt_coefficient_mu 2.024
_exptl_absorpt_correction_T_max 0.924
_exptl_absorpt_correction_T_min 0.852
_exptl_absorpt_correction_type multi-scan
_exptl_absorpt_process_details SADABS
_exptl_crystal_colour BLUE
_exptl_crystal_density_diffrn 1.823
_exptl_crystal_density_meas ?
_exptl_crystal_description BLOCK
_exptl_crystal_F_000 1208
_exptl_crystal_size_max 0.24
_exptl_crystal_size_mid 0.15
_exptl_crystal_size_min 0.12
_refine_diff_density_max 0.592
_refine_diff_density_min -0.625
_refine_diff_density_rms 0.085
_refine_ls_extinction_method none
_refine_ls_goodness_of_fit_ref 1.046
_refine_ls_hydrogen_treatment constr
_refine_ls_matrix_type full
_refine_ls_number_parameters 159
_refine_ls_number_reflns 1901
_refine_ls_number_restraints 12
_refine_ls_restrained_S_all 1.078
_refine_ls_R_factor_all 0.0449
_refine_ls_R_factor_gt 0.0363
_refine_ls_shift/su_max 0.000
_refine_ls_shift/su_mean 0.000
_refine_ls_structure_factor_coef Fsqd
_refine_ls_weighting_details 'calc w=1/[\s^2^(Fo^2^)+(0.0488P)^2^+9.9801P] where P=(Fo^2^+2Fc^2^)/3'
_refine_ls_weighting_scheme calc
_refine_ls_wR_factor_gt 0.0973
_refine_ls_wR_factor_ref 0.1023
_reflns_number_gt 1586
_reflns_number_total 1901
_reflns_threshold_expression >2sigma(I)
_cod_data_source_file ic200711e_si_002.cif
_cod_data_source_block 1
_cod_depositor_comments
;
The following automatic conversions were performed:

'_exptl_crystal_density_meas' value 'none' was changed to '?' - the
value is perceived as not measured.

Automatic conversion script
Id: cif_fix_values 3008 2015-01-20 13:52:24Z robertas 
;
_cod_original_cell_volume 2184.6(5)
_cod_database_code 4325784

loop_
_symmetry_equiv_pos_as_xyz
'x, y, z'
'-x, y, -z+1/2'
'x+1/2, y+1/2, z'
'-x+1/2, y+1/2, -z+1/2'
'-x, -y, -z'
'x, -y, z-1/2'
'-x+1/2, -y+1/2, -z'
'x+1/2, -y+1/2, z-1/2'

loop_
_atom_site_label
_atom_site_type_symbol
_atom_site_fract_x
_atom_site_fract_y
_atom_site_fract_z
_atom_site_U_iso_or_equiv
_atom_site_adp_type
_atom_site_occupancy
_atom_site_symmetry_multiplicity
_atom_site_calc_flag
_atom_site_refinement_flags
Cu1 Cu 0.214765(15) -0.01235(5) 0.08214(6) 0.02405(18) Uani 1 1 d .
O1 O 0.0000 0.1162(5) 0.2500 0.0446(11) Uani 1 2 d S
O2 O 0.24469(9) 0.1692(3) 0.1856(3) 0.0263(6) Uani 1 1 d .
O3 O 0.27941(9) 0.3761(3) 0.1478(3) 0.0284(6) Uani 1 1 d .
O4 O 0.19200(9) -0.2011(3) -0.0246(3) 0.0271(6) Uani 1 1 d .
O5 O 0.22197(9) -0.4083(3) -0.0906(3) 0.0283(6) Uani 1 1 d .
N1 N 0.15087(11) 0.0538(4) 0.0892(4) 0.0286(7) Uani 1 1 d .
N2 N 0.02057(19) 0.3449(6) 0.2236(9) 0.091(2) Uani 1 1 d .
C1 C 0.07033(15) 0.1506(5) 0.1586(6) 0.0408(11) Uani 1 1 d .
C2 C 0.08197(16) 0.0051(5) 0.1723(6) 0.0422(11) Uani 1 1 d .
H2 H 0.0630 -0.0621 0.2059 0.051 Uiso 1 1 calc R
C3 C 0.12211(15) -0.0396(5) 0.1354(6) 0.0367(10) Uani 1 1 d .
H3 H 0.1295 -0.1383 0.1428 0.044 Uiso 1 1 calc R
C4 C 0.13828(15) 0.1934(5) 0.0687(6) 0.0383(11) Uani 1 1 d .
H4 H 0.1573 0.2575 0.0305 0.046 Uiso 1 1 calc R
C5 C 0.09889(16) 0.2470(5) 0.1011(7) 0.0490(13) Uani 1 1 d .
H5 H 0.0912 0.3452 0.0852 0.059 Uiso 1 1 calc R
C6 C 0.03044(17) 0.2098(6) 0.2078(8) 0.0518(13) Uani 1 1 d .
C7 C 0.25714(12) 0.2634(4) 0.0961(4) 0.0218(8) Uani 1 1 d .
C8 C 0.22512(13) -0.2810(4) -0.0333(4) 0.0237(8) Uani 1 1 d .
O6 O 0.1478(2) 0.4280(7) 0.6702(8) 0.124(2) Uani 1 1 d U
H6A H 0.1634 0.4961 0.7293 0.186 Uiso 1 1 d R
H6B H 0.1373 0.4438 0.5657 0.186 Uiso 1 1 d R
O7 O 0.0513(4) 0.3452(13) 0.6751(13) 0.233(5) Uani 1 1 d U
H7A H 0.0734 0.3808 0.7529 0.350 Uiso 1 1 d R
H7B H 0.0491 0.3741 0.5760 0.350 Uiso 1 1 d R

loop_
_atom_site_aniso_label
_atom_site_aniso_U_11
_atom_site_aniso_U_22
_atom_site_aniso_U_33
_atom_site_aniso_U_23
_atom_site_aniso_U_13
_atom_site_aniso_U_12
Cu1 0.0282(3) 0.0202(3) 0.0271(3) -0.00189(19) 0.01325(19) -0.00072(19)
O1 0.033(2) 0.045(3) 0.062(3) 0.000 0.024(2) 0.000
O2 0.0378(15) 0.0228(14) 0.0218(13) 0.0010(11) 0.0142(12) -0.0025(11)
O3 0.0395(15) 0.0246(14) 0.0228(14) -0.0027(11) 0.0115(12) -0.0080(12)
O4 0.0267(14) 0.0273(14) 0.0301(15) -0.0031(11) 0.0123(12) 0.0011(11)
O5 0.0337(15) 0.0211(14) 0.0318(15) -0.0043(11) 0.0120(12) -0.0034(11)
N1 0.0294(17) 0.0290(18) 0.0305(18) 0.0004(14) 0.0134(14) -0.0011(14)
N2 0.070(3) 0.053(3) 0.182(7) 0.001(4) 0.092(4) -0.003(3)
C1 0.034(2) 0.040(3) 0.054(3) 0.000(2) 0.021(2) 0.0012(19)
C2 0.034(2) 0.042(3) 0.056(3) 0.006(2) 0.019(2) -0.005(2)
C3 0.035(2) 0.030(2) 0.048(3) 0.0019(19) 0.016(2) -0.0002(18)
C4 0.039(2) 0.031(2) 0.054(3) 0.009(2) 0.026(2) 0.0037(19)
C5 0.037(3) 0.037(3) 0.080(4) 0.009(3) 0.030(3) 0.005(2)
C6 0.037(3) 0.046(3) 0.084(4) 0.006(3) 0.036(3) 0.001(2)
C7 0.0261(19) 0.0177(18) 0.024(2) -0.0016(15) 0.0104(15) 0.0025(15)
C8 0.031(2) 0.024(2) 0.0188(19) 0.0036(15) 0.0113(16) -0.0006(16)
O6 0.104(3) 0.112(4) 0.148(4) -0.029(3) 0.020(3) 0.008(3)
O7 0.242(6) 0.216(6) 0.237(6) -0.003(5) 0.056(5) 0.026(5)

loop_
_atom_type_symbol
_atom_type_description
_atom_type_scat_dispersion_real
_atom_type_scat_dispersion_imag
_atom_type_scat_source
C C 0.0033 0.0016 'International Tables Vol C Tables 4.2.6.8 and 6.1.1.4'
H H 0.0000 0.0000 'International Tables Vol C Tables 4.2.6.8 and 6.1.1.4'
N N 0.0061 0.0033 'International Tables Vol C Tables 4.2.6.8 and 6.1.1.4'
O O 0.0106 0.0060 'International Tables Vol C Tables 4.2.6.8 and 6.1.1.4'
Cu Cu 0.3201 1.2651 'International Tables Vol C Tables 4.2.6.8 and 6.1.1.4'

loop_
_geom_angle_atom_site_label_1
_geom_angle_atom_site_label_2
_geom_angle_atom_site_label_3
_geom_angle
_geom_angle_site_symmetry_1
_geom_angle_site_symmetry_3
O2 Cu1 O4 173.26(10) . .
O2 Cu1 O5 89.00(11) . 7_545
O4 Cu1 O5 84.36(10) . 7_545
O2 Cu1 N1 92.95(12) . .
O4 Cu1 N1 93.76(12) . .
O5 Cu1 N1 174.84(12) 7_545 .
O2 Cu1 O3 77.16(10) . 7
O4 Cu1 O3 101.28(10) . 7
O5 Cu1 O3 86.72(10) 7_545 7
N1 Cu1 O3 98.37(12) . 7
O2 Cu1 O3 92.51(10) . 4_545
O4 Cu1 O3 88.52(10) . 4_545
O5 Cu1 O3 89.20(10) 7_545 4_545
N1 Cu1 O3 85.94(11) . 4_545
O3 Cu1 O3 168.95(11) 7 4_545
C6 O1 C6 101.9(5) . 2
C7 O2 Cu1 119.6(2) . .
C7 O3 Cu1 108.5(2) . 7
C7 O3 Cu1 124.6(2) . 4
Cu1 O3 Cu1 121.94(11) 7 4
C8 O4 Cu1 111.1(2) . .
C8 O5 Cu1 110.7(2) . 7_545
C4 N1 C3 118.1(4) . .
C4 N1 Cu1 121.4(3) . .
C3 N1 Cu1 120.0(3) . .
C6 N2 N2 105.9(3) . 2
C2 C1 C5 118.5(4) . .
C2 C1 C6 122.9(4) . .
C5 C1 C6 118.5(4) . .
C1 C2 C3 119.1(4) . .
C1 C2 H2 120.5 . .
C3 C2 H2 120.5 . .
N1 C3 C2 122.4(4) . .
N1 C3 H3 118.8 . .
C2 C3 H3 118.8 . .
N1 C4 C5 123.2(4) . .
N1 C4 H4 118.4 . .
C5 C4 H4 118.4 . .
C4 C5 C1 118.4(4) . .
C4 C5 H5 120.8 . .
C1 C5 H5 120.8 . .
N2 C6 O1 113.1(4) . .
N2 C6 C1 127.7(4) . .
O1 C6 C1 119.1(4) . .
O3 C7 O2 125.7(3) . .
O3 C7 C7 117.2(4) . 7
O2 C7 C7 117.0(4) . 7
O4 C8 O5 126.2(4) . .
O4 C8 C8 117.5(4) . 7_545
O5 C8 C8 116.3(4) . 7_545
H6A O6 H6B 117.1 . .
H7A O7 H7B 117.1 . .

loop_
_geom_bond_atom_site_label_1
_geom_bond_atom_site_label_2
_geom_bond_distance
_geom_bond_site_symmetry_2
Cu1 O2 1.972(3) .
Cu1 O4 1.979(3) .
Cu1 O5 2.005(3) 7_545
Cu1 N1 2.015(3) .
Cu1 O3 2.328(3) 7
Cu1 O3 2.428(2) 4_545
O1 C6 1.363(5) .
O1 C6 1.363(5) 2
O2 C7 1.261(4) .
O3 C7 1.240(4) .
O3 Cu1 2.328(3) 7
O3 Cu1 2.428(2) 4
O4 C8 1.247(4) .
O5 C8 1.255(5) .
O5 Cu1 2.005(3) 7_545
N1 C4 1.332(5) .
N1 C3 1.340(5) .
N2 C6 1.289(7) .
N2 N2 1.412(9) 2
C1 C2 1.376(6) .
C1 C5 1.399(6) .
C1 C6 1.463(6) .
C2 C3 1.377(6) .
C2 H2 0.9300 .
C3 H3 0.9300 .
C4 C5 1.366(6) .
C4 H4 0.9300 .
C5 H5 0.9300 .
C7 C7 1.555(7) 7
C8 C8 1.543(7) 7_545
O6 H6A 0.8495 .
O6 H6B 0.8502 .
O7 H7A 0.8501 .
O7 H7B 0.8498 .

loop_
_geom_torsion_atom_site_label_1
_geom_torsion_atom_site_label_2
_geom_torsion_atom_site_label_3
_geom_torsion_atom_site_label_4
_geom_torsion
_geom_torsion_site_symmetry_1
_geom_torsion_site_symmetry_4
O5 Cu1 O2 C7 80.2(3) 7_545 .
N1 Cu1 O2 C7 -104.6(3) . .
O3 Cu1 O2 C7 -6.6(3) 7 .
O3 Cu1 O2 C7 169.4(3) 4_545 .
O5 Cu1 O4 C8 2.0(2) 7_545 .
N1 Cu1 O4 C8 -173.2(2) . .
O3 Cu1 O4 C8 87.5(2) 7 .
O3 Cu1 O4 C8 -87.4(2) 4_545 .
O2 Cu1 N1 C4 34.2(3) . .
O4 Cu1 N1 C4 -145.3(3) . .
O3 Cu1 N1 C4 -43.3(4) 7 .
O3 Cu1 N1 C4 126.5(3) 4_545 .
O2 Cu1 N1 C3 -137.5(3) . .
O4 Cu1 N1 C3 43.1(3) . .
O3 Cu1 N1 C3 145.0(3) 7 .
O3 Cu1 N1 C3 -45.2(3) 4_545 .
C5 C1 C2 C3 2.6(8) . .
C6 C1 C2 C3 -175.0(5) . .
C4 N1 C3 C2 -4.2(7) . .
Cu1 N1 C3 C2 167.7(4) . .
C1 C2 C3 N1 1.2(7) . .
C3 N1 C4 C5 3.6(7) . .
Cu1 N1 C4 C5 -168.2(4) . .
N1 C4 C5 C1 0.0(8) . .
C2 C1 C5 C4 -3.1(8) . .
C6 C1 C5 C4 174.6(5) . .
N2 N2 C6 O1 -1.7(10) 2 .
N2 N2 C6 C1 -178.8(7) 2 .
C6 O1 C6 N2 0.7(4) 2 .
C6 O1 C6 C1 178.1(7) 2 .
C2 C1 C6 N2 168.8(7) . .
C5 C1 C6 N2 -8.8(10) . .
C2 C1 C6 O1 -8.1(8) . .
C5 C1 C6 O1 174.3(5) . .
Cu1 O3 C7 O2 -175.0(3) 7 .
Cu1 O3 C7 O2 -19.9(5) 4 .
Cu1 O3 C7 C7 4.3(5) 7 7
Cu1 O3 C7 C7 159.5(3) 4 7
Cu1 O2 C7 O3 -174.1(3) . .
Cu1 O2 C7 C7 6.6(5) . 7
Cu1 O4 C8 O5 178.1(3) . .
Cu1 O4 C8 C8 -1.5(5) . 7_545
Cu1 O5 C8 O4 178.5(3) 7_545 .
Cu1 O5 C8 C8 -2.0(5) 7_545 7_545
